data_1572845
loop_
_publ_author_name
'Balayan, Kajal'
'Sharma, Himanshu'
'Vanka, Kumar'
'Gonnade, Rajesh G.'
'Sen, Sakya S.'

_publ_section_title
;
 Uncovering diverse reactivity of NHCs with diazoalkane: C-H activation,
 C[double bond, length as m-dash]C bond formation, and access to
 N-heterocyclic methylenehydrazine.
;
_journal_issue 44
_journal_name_full 'Chemical science'
_journal_page_first 18387
_journal_page_last 18394
_journal_paper_doi 10.1039/d4sc05740f
_journal_volume 15
_journal_year 2024
_chemical_formula_moiety 'C12 H19 N4 O4, C11 H21 N2'
_chemical_formula_sum 'C23 H40 N6 O4'
_chemical_formula_weight 464.61
_space_group_crystal_system monoclinic
_space_group_IT_number 14
_space_group_name_Hall '-P 2ybc'
_space_group_name_H-M_alt 'P 1 21/c 1'
_atom_sites_solution_hydrogens geom
_audit_creation_method SHELXL-2018/3
_audit_update_record
;
2024-08-05 deposited with the CCDC.	2024-10-07 downloaded from the CCDC.
;
_cell_angle_alpha 90
_cell_angle_beta 110.277(6)
_cell_angle_gamma 90
_cell_formula_units_Z 4
_cell_length_a 13.505(3)
_cell_length_b 12.601(2)
_cell_length_c 17.615(3)
_cell_measurement_reflns_used 9959
_cell_measurement_temperature 224(2)
_cell_measurement_theta_max 23.66
_cell_measurement_theta_min 2.31
_cell_volume 2811.9(9)
_computing_cell_refinement 'SAINT (Bruker, 2016)'
_computing_data_collection 'APEX3 (Bruker, 2016)'
_computing_data_reduction 'SAINT (Bruker, 2016)'
_computing_molecular_graphics 'Bruker SHELXTL, Mercury 2020.20'
_computing_publication_material 'Bruker SHELXTL'
_computing_structure_refinement 'SHELXL-2018/3 (Sheldrick, 2018)'
_computing_structure_solution 'SHELXT 2014/5 (Sheldrick, 2014)'
_diffrn_ambient_temperature 224(2)
_diffrn_detector 'Photon II CPAD Area Detector'
_diffrn_detector_area_resol_mean 7.39
_diffrn_measured_fraction_theta_full 0.995
_diffrn_measured_fraction_theta_max 0.996
_diffrn_measurement_device '\k-geometry diffractometer'
_diffrn_measurement_device_type 'Bruker D8 VENTURE Kappa Duo PHOTON II CPAD'
_diffrn_measurement_method '\f and \w scans'
_diffrn_radiation_monochromator 'multilayer mirrors'
_diffrn_radiation_type MoK\a
_diffrn_radiation_wavelength 0.71073
_diffrn_reflns_av_R_equivalents 0.0961
_diffrn_reflns_av_unetI/netI 0.0338
_diffrn_reflns_Laue_measured_fraction_full 0.995
_diffrn_reflns_Laue_measured_fraction_max 0.996
_diffrn_reflns_limit_h_max 16
_diffrn_reflns_limit_h_min -16
_diffrn_reflns_limit_k_max 15
_diffrn_reflns_limit_k_min -15
_diffrn_reflns_limit_l_max 21
_diffrn_reflns_limit_l_min -21
_diffrn_reflns_number 81214
_diffrn_reflns_point_group_measured_fraction_full 0.995
_diffrn_reflns_point_group_measured_fraction_max 0.996
_diffrn_reflns_theta_full 25.242
_diffrn_reflns_theta_max 25.495
_diffrn_reflns_theta_min 2.465
_diffrn_source 'micro-focus sealed tube'
_diffrn_source_type 'Incoatech I\mS HB'
_exptl_absorpt_coefficient_mu 0.076
_exptl_absorpt_correction_T_max 0.1553
_exptl_absorpt_correction_T_min 0.1085
_exptl_absorpt_correction_type multi-scan
_exptl_absorpt_process_details
;
 SADABS 2016/2: Krause, L., Herbst-Irmer, R., Sheldrick G.M. & Stalke D.,
 J. Appl. Cryst. 48 (2015) 3-10
;
_exptl_crystal_colour yellow
_exptl_crystal_density_diffrn 1.097
_exptl_crystal_description block
_exptl_crystal_F_000 1008
_exptl_crystal_size_max 0.190
_exptl_crystal_size_mid 0.160
_exptl_crystal_size_min 0.100
_refine_diff_density_max 0.355
_refine_diff_density_min -0.288
_refine_diff_density_rms 0.045
_refine_ls_extinction_method none
_refine_ls_goodness_of_fit_ref 1.031
_refine_ls_hydrogen_treatment constr
_refine_ls_matrix_type full
_refine_ls_number_parameters 412
_refine_ls_number_reflns 5224
_refine_ls_number_restraints 135
_refine_ls_restrained_S_all 1.088
_refine_ls_R_factor_all 0.0895
_refine_ls_R_factor_gt 0.0683
_refine_ls_shift/su_max 0.000
_refine_ls_shift/su_mean 0.000
_refine_ls_structure_factor_coef Fsqd
_refine_ls_weighting_details 'w=1/[\s^2^(Fo^2^)+(0.0871P)^2^+1.7344P] where P=(Fo^2^+2Fc^2^)/3'
_refine_ls_weighting_scheme calc
_refine_ls_wR_factor_gt 0.1766
_refine_ls_wR_factor_ref 0.1929
_reflns_Friedel_coverage 0.000
_reflns_number_gt 3919
_reflns_number_total 5224
_reflns_threshold_expression 'I > 2\s(I)'
_cod_data_source_file d4sc05740f2.cif
_cod_data_source_block mo_KB_19012024_0m_a
_cod_depositor_comments 'Adding full bibliography for 1572840--1572853.cif.'
_cod_original_sg_symbol_H-M 'P 21/c'
_cod_database_code 1572845
_shelx_shelxl_version_number 2018/3
_shelx_space_group_comment
;
The symmetry employed for this shelxl refinement is uniquely defined
by the following loop, which should always be used as a source of
symmetry information in preference to the above space-group names.
They are only intended as comments.
;
_shelx_estimated_absorpt_t_min 0.986
_shelx_estimated_absorpt_t_max 0.992

loop_
_space_group_symop_operation_xyz
'x, y, z'
'-x, y+1/2, -z+1/2'
'-x, -y, -z'
'x, -y-1/2, z-1/2'

loop_
_atom_site_label
_atom_site_type_symbol
_atom_site_fract_x
_atom_site_fract_y
_atom_site_fract_z
_atom_site_U_iso_or_equiv
_atom_site_adp_type
_atom_site_occupancy
_atom_site_site_symmetry_order
_atom_site_calc_flag
_atom_site_refinement_flags_posn
_atom_site_refinement_flags_adp
_atom_site_refinement_flags_occupancy
_atom_site_disorder_assembly
_atom_site_disorder_group
O1 O 0.30359(15) 0.35383(16) 0.53925(12) 0.0671(6) Uani 1 1 d . . . . .
O2 O 0.34641(14) 0.48947(14) 0.62831(11) 0.0564(5) Uani 1 1 d . . . . .
O3 O 0.81645(16) 0.21744(16) 0.69932(15) 0.0783(6) Uani 1 1 d . . . . .
N1 N 0.34239(16) 0.18014(14) 0.36734(11) 0.0449(5) Uani 1 1 d . . . . .
N2 N 0.31122(16) 0.05676(15) 0.44215(11) 0.0461(5) Uani 1 1 d . . . . .
N3 N 0.50220(17) 0.26851(16) 0.61256(13) 0.0510(5) Uani 1 1 d . . . . .
N4 N 0.60051(17) 0.24204(16) 0.63828(13) 0.0532(5) Uani 1 1 d . . . . .
N5 N 0.53689(17) 0.40550(16) 0.70803(12) 0.0502(5) Uani 1 1 d . . . . .
N6 N 0.63537(17) 0.38060(16) 0.73527(12) 0.0527(5) Uani 1 1 d . . . . .
C1 C 0.3289(2) 0.15973(18) 0.43695(14) 0.0466(6) Uani 1 1 d . . . . .
H1 H 0.331428 0.210528 0.476663 0.056 Uiso 1 1 calc R U . . .
C2 C 0.3146(2) 0.0092(2) 0.37252(16) 0.0592(7) Uani 1 1 d . . . . .
H2 H 0.305505 -0.063385 0.359803 0.071 Uiso 1 1 calc R U . . .
C3 C 0.3334(2) 0.0857(2) 0.32638(15) 0.0574(7) Uani 1 1 d . . . . .
H3 H 0.339328 0.076443 0.275181 0.069 Uiso 1 1 calc R U . . .
C4 C 0.3619(2) 0.28879(19) 0.33937(15) 0.0515(6) Uani 1 1 d D . . . .
C5 C 0.4015(5) 0.2797(4) 0.2686(3) 0.0770(14) Uani 0.7 1 d . U P A 1
H5A H 0.417839 0.349862 0.253552 0.116 Uiso 0.7 1 calc R U P A 1
H5B H 0.347345 0.247383 0.222908 0.116 Uiso 0.7 1 calc R U P A 1
H5C H 0.464586 0.236108 0.284256 0.116 Uiso 0.7 1 calc R U P A 1
C6 C 0.4493(3) 0.3425(3) 0.4101(3) 0.0713(11) Uani 0.8 1 d . U P A 1
H6A H 0.467505 0.410242 0.392255 0.107 Uiso 0.8 1 calc R U P A 1
H6B H 0.511239 0.297259 0.427639 0.107 Uiso 0.8 1 calc R U P A 1
H6C H 0.424111 0.353759 0.454751 0.107 Uiso 0.8 1 calc R U P A 1
C7 C 0.2595(5) 0.3522(4) 0.3205(4) 0.0702(15) Uani 0.7 1 d . U P A 1
H7A H 0.268834 0.422205 0.301056 0.105 Uiso 0.7 1 calc R U P A 1
H7B H 0.241904 0.358976 0.369170 0.105 Uiso 0.7 1 calc R U P A 1
H7C H 0.202846 0.315601 0.279201 0.105 Uiso 0.7 1 calc R U P A 1
C5' C 0.3335(14) 0.2797(13) 0.2473(9) 0.098(5) Uani 0.3 1 d . U P A 2
H5'A H 0.353191 0.344668 0.226636 0.147 Uiso 0.3 1 calc R U P A 2
H5'B H 0.258161 0.268272 0.222094 0.147 Uiso 0.3 1 calc R U P A 2
H5'C H 0.371329 0.220399 0.235152 0.147 Uiso 0.3 1 calc R U P A 2
C6' C 0.4730(12) 0.3151(15) 0.3812(11) 0.0713(11) Uani 0.2 1 d D U P A 2
H6'A H 0.483827 0.390216 0.375052 0.107 Uiso 0.2 1 calc R U P A 2
H6'B H 0.516487 0.274251 0.358177 0.107 Uiso 0.2 1 calc R U P A 2
H6'C H 0.492250 0.298223 0.438274 0.107 Uiso 0.2 1 calc R U P A 2
C7' C 0.2893(18) 0.3615(19) 0.3511(14) 0.119(8) Uani 0.3 1 d . U P A 2
H7'A H 0.270444 0.413722 0.307925 0.179 Uiso 0.3 1 calc R U P A 2
H7'B H 0.321059 0.397020 0.402729 0.179 Uiso 0.3 1 calc R U P A 2
H7'C H 0.226418 0.323991 0.350666 0.179 Uiso 0.3 1 calc R U P A 2
C8 C 0.3012(2) 0.0012(2) 0.51454(16) 0.0579(7) Uani 1 1 d . . . . .
C9 C 0.2521(7) -0.1030(5) 0.4924(5) 0.0797(19) Uani 0.55 1 d . U P B 1
H9A H 0.230105 -0.129408 0.535849 0.120 Uiso 0.55 1 calc R U P B 1
H9B H 0.302513 -0.151759 0.483541 0.120 Uiso 0.55 1 calc R U P B 1
H9C H 0.191021 -0.096832 0.443285 0.120 Uiso 0.55 1 calc R U P B 1
C10 C 0.2914(9) 0.0732(9) 0.5734(7) 0.092(3) Uani 0.45 1 d . U P B 1
H10A H 0.273030 0.034551 0.614243 0.138 Uiso 0.45 1 calc R U P B 1
H10B H 0.236616 0.124596 0.547547 0.138 Uiso 0.45 1 calc R U P B 1
H10C H 0.357985 0.109771 0.598635 0.138 Uiso 0.45 1 calc R U P B 1
C11 C 0.4147(5) -0.0103(5) 0.5761(4) 0.0771(15) Uani 0.6 1 d . U P B 1
H11A H 0.413220 -0.051102 0.622328 0.116 Uiso 0.6 1 calc R U P B 1
H11B H 0.443759 0.059554 0.593863 0.116 Uiso 0.6 1 calc R U P B 1
H11C H 0.458394 -0.046423 0.550546 0.116 Uiso 0.6 1 calc R U P B 1
C9' C 0.1949(8) -0.0678(8) 0.4813(6) 0.089(3) Uani 0.45 1 d . U P B 2
H9'A H 0.186339 -0.108418 0.525407 0.133 Uiso 0.45 1 calc R U P B 2
H9'B H 0.199245 -0.115869 0.439550 0.133 Uiso 0.45 1 calc R U P B 2
H9'C H 0.134908 -0.020860 0.458872 0.133 Uiso 0.45 1 calc R U P B 2
C10' C 0.2377(6) 0.0776(6) 0.5518(4) 0.0700(17) Uani 0.55 1 d . U P B 2
H10D H 0.229900 0.044587 0.599144 0.105 Uiso 0.55 1 calc R U P B 2
H10E H 0.168464 0.091102 0.511918 0.105 Uiso 0.55 1 calc R U P B 2
H10F H 0.275595 0.144020 0.567162 0.105 Uiso 0.55 1 calc R U P B 2
C11' C 0.3891(9) -0.0806(10) 0.5418(7) 0.100(3) Uani 0.4 1 d . U P B 2
H11D H 0.384687 -0.118776 0.588316 0.150 Uiso 0.4 1 calc R U P B 2
H11E H 0.456858 -0.045033 0.556410 0.150 Uiso 0.4 1 calc R U P B 2
H11F H 0.381921 -0.130100 0.498044 0.150 Uiso 0.4 1 calc R U P B 2
C12 C 0.47757(18) 0.36680(17) 0.63347(13) 0.0424(5) Uani 1 1 d . . . . .
C13 C 0.3678(2) 0.40005(19) 0.59568(14) 0.0465(6) Uani 1 1 d . . . . .
C14 C 0.2469(2) 0.5477(2) 0.58998(17) 0.0601(7) Uani 1 1 d . . . . .
C15 C 0.2376(3) 0.5804(3) 0.5058(2) 0.0905(11) Uani 1 1 d . . . . .
H15A H 0.181905 0.632775 0.485838 0.136 Uiso 1 1 calc R U . . .
H15B H 0.220875 0.518834 0.470556 0.136 Uiso 1 1 calc R U . . .
H15C H 0.303930 0.610757 0.506569 0.136 Uiso 1 1 calc R U . . .
C16 C 0.1561(3) 0.4831(4) 0.5936(3) 0.1134(15) Uani 1 1 d . . . . .
H16A H 0.093304 0.527045 0.578921 0.170 Uiso 1 1 calc R U . . .
H16B H 0.171734 0.456205 0.648101 0.170 Uiso 1 1 calc R U . . .
H16C H 0.144292 0.424116 0.556133 0.170 Uiso 1 1 calc R U . . .
C17 C 0.2636(3) 0.6445(3) 0.6441(2) 0.0982(13) Uani 1 1 d . . . . .
H17A H 0.205607 0.693741 0.621545 0.147 Uiso 1 1 calc R U . . .
H17B H 0.329405 0.678849 0.647667 0.147 Uiso 1 1 calc R U . . .
H17C H 0.266668 0.622964 0.697724 0.147 Uiso 1 1 calc R U . . .
C18 C 0.66638(19) 0.33323(18) 0.67103(15) 0.0465(6) Uani 1 1 d . . . . .
H18 H 0.653471 0.386268 0.627190 0.056 Uiso 1 1 calc R U . . .
C19 C 0.7819(2) 0.30483(19) 0.70018(16) 0.0522(6) Uani 1 1 d . . . . .
O4 O 0.8379(6) 0.3871(6) 0.7493(4) 0.0655(19) Uani 0.4 1 d . U P C 1
C20 C 0.9548(7) 0.3888(7) 0.7788(6) 0.070(2) Uani 0.5 1 d D U P C 1
C21 C 0.9986(12) 0.3645(11) 0.7134(8) 0.121(5) Uani 0.5 1 d . U P C 1
H21A H 1.074805 0.371566 0.734714 0.182 Uiso 0.5 1 calc R U P C 1
H21B H 0.969391 0.413717 0.668893 0.182 Uiso 0.5 1 calc R U P C 1
H21C H 0.979889 0.292525 0.694339 0.182 Uiso 0.5 1 calc R U P C 1
C22 C 0.9922(12) 0.3008(9) 0.8379(8) 0.095(3) Uani 0.55 1 d D U P C 1
H22A H 1.067907 0.306783 0.865176 0.142 Uiso 0.55 1 calc R U P C 1
H22B H 0.976042 0.233385 0.809710 0.142 Uiso 0.55 1 calc R U P C 1
H22C H 0.957164 0.304731 0.877476 0.142 Uiso 0.55 1 calc R U P C 1
C23 C 0.9819(10) 0.4942(10) 0.8174(9) 0.118(4) Uani 0.4 1 d . U P C 1
H23A H 1.058045 0.501335 0.840345 0.177 Uiso 0.4 1 calc R U P C 1
H23B H 0.952090 0.501106 0.859939 0.177 Uiso 0.4 1 calc R U P C 1
H23C H 0.953370 0.549146 0.777185 0.177 Uiso 0.4 1 calc R U P C 1
O4' O 0.8415(3) 0.3899(3) 0.7145(3) 0.0539(10) Uani 0.6 1 d . U P C 2
C20' C 0.9577(6) 0.3816(6) 0.7480(5) 0.0575(19) Uani 0.5 1 d D U P C 2
C21' C 1.0007(7) 0.3235(7) 0.6906(6) 0.073(2) Uani 0.5 1 d . U P C 2
H21D H 1.077223 0.325954 0.711647 0.110 Uiso 0.5 1 calc R U P C 2
H21E H 0.974881 0.357227 0.637885 0.110 Uiso 0.5 1 calc R U P C 2
H21F H 0.977483 0.250148 0.685645 0.110 Uiso 0.5 1 calc R U P C 2
C22' C 0.9894(14) 0.3388(10) 0.8348(9) 0.093(4) Uani 0.45 1 d D U P C 2
H22D H 1.065421 0.342848 0.860665 0.139 Uiso 0.45 1 calc R U P C 2
H22E H 0.966871 0.265495 0.833474 0.139 Uiso 0.45 1 calc R U P C 2
H22F H 0.955809 0.381003 0.865112 0.139 Uiso 0.45 1 calc R U P C 2
C23' C 0.9891(5) 0.4985(5) 0.7577(6) 0.0955(19) Uani 0.6 1 d . U P C 2
H23D H 1.064708 0.504390 0.785567 0.143 Uiso 0.6 1 calc R U P C 2
H23E H 0.952372 0.534177 0.788963 0.143 Uiso 0.6 1 calc R U P C 2
H23F H 0.970289 0.531272 0.704751 0.143 Uiso 0.6 1 calc R U P C 2

loop_
_atom_site_aniso_label
_atom_site_aniso_U_11
_atom_site_aniso_U_22
_atom_site_aniso_U_33
_atom_site_aniso_U_23
_atom_site_aniso_U_13
_atom_site_aniso_U_12
O1 0.0604(12) 0.0646(12) 0.0657(12) -0.0203(10) 0.0084(10) 0.0008(9)
O2 0.0564(11) 0.0557(10) 0.0560(10) -0.0114(8) 0.0182(8) 0.0091(8)
O3 0.0624(13) 0.0572(12) 0.1105(18) -0.0137(12) 0.0238(12) 0.0053(10)
N1 0.0636(13) 0.0340(10) 0.0376(10) 0.0011(8) 0.0183(9) 0.0044(8)
N2 0.0599(12) 0.0353(10) 0.0405(10) 0.0006(8) 0.0140(9) -0.0010(9)
N3 0.0544(13) 0.0410(11) 0.0561(12) -0.0085(9) 0.0173(10) -0.0029(9)
N4 0.0543(13) 0.0398(11) 0.0636(13) -0.0086(9) 0.0180(10) -0.0007(9)
N5 0.0568(13) 0.0491(12) 0.0451(11) -0.0054(9) 0.0182(10) -0.0014(10)
N6 0.0555(13) 0.0491(12) 0.0505(12) -0.0067(9) 0.0146(10) -0.0008(10)
C1 0.0671(16) 0.0333(11) 0.0413(12) -0.0037(9) 0.0214(11) -0.0006(10)
C2 0.088(2) 0.0351(12) 0.0500(15) -0.0088(11) 0.0173(14) -0.0017(12)
C3 0.089(2) 0.0401(13) 0.0399(13) -0.0068(10) 0.0184(13) 0.0027(12)
C4 0.0762(17) 0.0364(12) 0.0463(13) 0.0067(10) 0.0270(12) 0.0053(12)
C5 0.117(4) 0.062(2) 0.070(3) 0.009(2) 0.054(3) 0.001(3)
C6 0.080(2) 0.065(2) 0.071(2) 0.0098(18) 0.0292(18) -0.0173(18)
C7 0.067(3) 0.038(2) 0.090(4) 0.015(2) 0.008(3) 0.0068(19)
C5' 0.120(7) 0.091(6) 0.089(6) 0.018(5) 0.044(5) -0.006(5)
C6' 0.080(2) 0.065(2) 0.071(2) 0.0098(18) 0.0292(18) -0.0173(18)
C7' 0.127(10) 0.106(10) 0.126(10) 0.007(6) 0.046(6) 0.004(6)
C8 0.0752(18) 0.0472(14) 0.0529(15) 0.0075(12) 0.0244(13) -0.0043(12)
C9 0.093(4) 0.062(3) 0.084(4) 0.007(3) 0.031(3) -0.021(3)
C10 0.100(4) 0.091(4) 0.088(4) 0.004(3) 0.037(3) -0.007(3)
C11 0.082(3) 0.079(3) 0.066(2) 0.019(2) 0.020(2) -0.003(2)
C9' 0.090(5) 0.089(5) 0.088(5) 0.008(4) 0.032(4) -0.023(4)
C10' 0.080(4) 0.079(3) 0.063(3) 0.014(3) 0.041(3) 0.007(3)
C11' 0.107(5) 0.104(5) 0.089(5) 0.041(4) 0.035(4) 0.017(4)
C12 0.0480(13) 0.0387(12) 0.0431(12) -0.0029(9) 0.0192(10) -0.0034(10)
C13 0.0570(15) 0.0434(12) 0.0438(13) -0.0035(10) 0.0235(11) -0.0027(11)
C14 0.0557(16) 0.0685(17) 0.0578(16) 0.0046(13) 0.0220(13) 0.0159(13)
C15 0.117(3) 0.089(2) 0.065(2) 0.0148(18) 0.031(2) 0.030(2)
C16 0.066(2) 0.128(4) 0.158(4) 0.034(3) 0.054(3) 0.016(2)
C17 0.116(3) 0.091(3) 0.086(2) -0.015(2) 0.033(2) 0.042(2)
C18 0.0505(14) 0.0369(12) 0.0521(14) 0.0002(10) 0.0177(11) -0.0018(10)
C19 0.0537(15) 0.0416(13) 0.0598(15) 0.0047(11) 0.0178(12) -0.0011(11)
O4 0.059(3) 0.060(3) 0.070(3) -0.003(2) 0.014(2) -0.003(2)
C20 0.061(3) 0.075(3) 0.074(3) -0.001(3) 0.023(3) -0.004(2)
C21 0.107(6) 0.141(7) 0.121(6) -0.002(5) 0.047(5) -0.016(5)
C22 0.078(5) 0.095(5) 0.095(5) 0.006(4) 0.009(3) 0.000(5)
C23 0.097(6) 0.106(6) 0.132(6) -0.010(5) 0.016(5) -0.015(4)
O4' 0.0448(17) 0.0470(16) 0.067(2) 0.0010(17) 0.0154(16) -0.0024(12)
C20' 0.050(3) 0.063(3) 0.059(3) -0.008(2) 0.019(2) 0.001(2)
C21' 0.052(3) 0.079(4) 0.098(5) -0.001(4) 0.037(3) 0.002(3)
C22' 0.083(5) 0.083(6) 0.095(6) 0.008(5) 0.009(4) -0.012(5)
C23' 0.067(3) 0.080(3) 0.130(5) 0.002(3) 0.022(3) -0.015(3)

loop_
_atom_type_symbol
_atom_type_description
_atom_type_scat_dispersion_real
_atom_type_scat_dispersion_imag
_atom_type_scat_source
C C 0.0033 0.0016 'International Tables Vol C Tables 4.2.6.8 and 6.1.1.4'
H H 0.0000 0.0000 'International Tables Vol C Tables 4.2.6.8 and 6.1.1.4'
N N 0.0061 0.0033 'International Tables Vol C Tables 4.2.6.8 and 6.1.1.4'
O O 0.0106 0.0060 'International Tables Vol C Tables 4.2.6.8 and 6.1.1.4'

loop_
_geom_angle_atom_site_label_1
_geom_angle_atom_site_label_2
_geom_angle_atom_site_label_3
_geom_angle
_geom_angle_site_symmetry_1
_geom_angle_site_symmetry_3
_geom_angle_publ_flag
C13 O2 C14 121.3(2) . . ?
C1 N1 C3 107.6(2) . . ?
C1 N1 C4 125.00(19) . . ?
C3 N1 C4 127.4(2) . . ?
C1 N2 C2 107.5(2) . . ?
C1 N2 C8 125.8(2) . . ?
C2 N2 C8 126.4(2) . . ?
N4 N3 C12 117.2(2) . . ?
N3 N4 C18 110.55(19) . . ?
N6 N5 C12 117.2(2) . . ?
N5 N6 C18 110.31(19) . . ?
N1 C1 N2 109.8(2) . . ?
N1 C1 H1 125.1 . . ?
N2 C1 H1 125.1 . . ?
C3 C2 N2 107.4(2) . . ?
C3 C2 H2 126.3 . . ?
N2 C2 H2 126.3 . . ?
C2 C3 N1 107.8(2) . . ?
C2 C3 H3 126.1 . . ?
N1 C3 H3 126.1 . . ?
C7' C4 C6' 115.0(12) . . ?
C7' C4 N1 109.5(10) . . ?
C6' C4 N1 107.8(7) . . ?
N1 C4 C5 110.5(3) . . ?
N1 C4 C7 107.3(3) . . ?
C5 C4 C7 114.1(4) . . ?
C7' C4 C5' 105.8(11) . . ?
C6' C4 C5' 112.7(10) . . ?
N1 C4 C5' 105.6(6) . . ?
N1 C4 C6 107.8(2) . . ?
C5 C4 C6 107.8(3) . . ?
C7 C4 C6 109.1(3) . . ?
C4 C5 H5A 109.5 . . ?
C4 C5 H5B 109.5 . . ?
H5A C5 H5B 109.5 . . ?
C4 C5 H5C 109.5 . . ?
H5A C5 H5C 109.5 . . ?
H5B C5 H5C 109.5 . . ?
C4 C6 H6A 109.5 . . ?
C4 C6 H6B 109.5 . . ?
H6A C6 H6B 109.5 . . ?
C4 C6 H6C 109.5 . . ?
H6A C6 H6C 109.5 . . ?
H6B C6 H6C 109.5 . . ?
C4 C7 H7A 109.5 . . ?
C4 C7 H7B 109.5 . . ?
H7A C7 H7B 109.5 . . ?
C4 C7 H7C 109.5 . . ?
H7A C7 H7C 109.5 . . ?
H7B C7 H7C 109.5 . . ?
C4 C5' H5'A 109.5 . . ?
C4 C5' H5'B 109.5 . . ?
H5'A C5' H5'B 109.5 . . ?
C4 C5' H5'C 109.5 . . ?
H5'A C5' H5'C 109.5 . . ?
H5'B C5' H5'C 109.5 . . ?
C4 C6' H6'A 109.5 . . ?
C4 C6' H6'B 109.5 . . ?
H6'A C6' H6'B 109.5 . . ?
C4 C6' H6'C 109.5 . . ?
H6'A C6' H6'C 109.5 . . ?
H6'B C6' H6'C 109.5 . . ?
C4 C7' H7'A 109.5 . . ?
C4 C7' H7'B 109.5 . . ?
H7'A C7' H7'B 109.5 . . ?
C4 C7' H7'C 109.5 . . ?
H7'A C7' H7'C 109.5 . . ?
H7'B C7' H7'C 109.5 . . ?
C10 C8 C9 128.4(6) . . ?
C10 C8 N2 112.4(5) . . ?
C9 C8 N2 111.0(4) . . ?
N2 C8 C11' 107.1(4) . . ?
C10 C8 C11 82.4(5) . . ?
C9 C8 C11 110.6(4) . . ?
N2 C8 C11 106.2(3) . . ?
N2 C8 C10' 106.9(3) . . ?
C11' C8 C10' 139.6(5) . . ?
N2 C8 C9' 106.0(4) . . ?
C11' C8 C9' 104.5(7) . . ?
C10' C8 C9' 86.3(5) . . ?
C8 C9 H9A 109.5 . . ?
C8 C9 H9B 109.5 . . ?
H9A C9 H9B 109.5 . . ?
C8 C9 H9C 109.5 . . ?
H9A C9 H9C 109.5 . . ?
H9B C9 H9C 109.5 . . ?
C8 C10 C11 51.7(4) . . ?
C8 C10 H10A 109.5 . . ?
C11 C10 H10A 98.4 . . ?
C8 C10 H10B 109.5 . . ?
C11 C10 H10B 151.0 . . ?
H10A C10 H10B 109.5 . . ?
C8 C10 H10C 109.5 . . ?
C11 C10 H10C 66.3 . . ?
H10A C10 H10C 109.5 . . ?
H10B C10 H10C 109.5 . . ?
C8 C11 C10 45.9(4) . . ?
C8 C11 H11A 109.5 . . ?
C10 C11 H11A 92.3 . . ?
C8 C11 H11B 109.5 . . ?
C10 C11 H11B 76.4 . . ?
H11A C11 H11B 109.5 . . ?
C8 C11 H11C 109.5 . . ?
C10 C11 H11C 152.9 . . ?
H11A C11 H11C 109.5 . . ?
H11B C11 H11C 109.5 . . ?
C8 C9' H9'A 109.5 . . ?
C8 C9' H9'B 109.5 . . ?
H9'A C9' H9'B 109.5 . . ?
C8 C9' H9'C 109.5 . . ?
H9'A C9' H9'C 109.5 . . ?
H9'B C9' H9'C 109.5 . . ?
C8 C10' H10D 109.5 . . ?
C8 C10' H10E 109.5 . . ?
H10D C10' H10E 109.5 . . ?
C8 C10' H10F 109.5 . . ?
H10D C10' H10F 109.5 . . ?
H10E C10' H10F 109.5 . . ?
C8 C11' H11D 109.5 . . ?
C8 C11' H11E 109.5 . . ?
H11D C11' H11E 109.5 . . ?
C8 C11' H11F 109.5 . . ?
H11D C11' H11F 109.5 . . ?
H11E C11' H11F 109.5 . . ?
N3 C12 N5 117.7(2) . . ?
N3 C12 C13 116.2(2) . . ?
N5 C12 C13 119.9(2) . . ?
O1 C13 O2 123.6(2) . . ?
O1 C13 C12 123.9(2) . . ?
O2 C13 C12 112.4(2) . . ?
O2 C14 C16 110.0(3) . . ?
O2 C14 C15 109.9(2) . . ?
C16 C14 C15 113.8(3) . . ?
O2 C14 C17 101.5(2) . . ?
C16 C14 C17 111.0(3) . . ?
C15 C14 C17 110.1(3) . . ?
C14 C15 H15A 109.5 . . ?
C14 C15 H15B 109.5 . . ?
H15A C15 H15B 109.5 . . ?
C14 C15 H15C 109.5 . . ?
H15A C15 H15C 109.5 . . ?
H15B C15 H15C 109.5 . . ?
C14 C16 H16A 109.5 . . ?
C14 C16 H16B 109.5 . . ?
H16A C16 H16B 109.5 . . ?
C14 C16 H16C 109.5 . . ?
H16A C16 H16C 109.5 . . ?
H16B C16 H16C 109.5 . . ?
C14 C17 H17A 109.5 . . ?
C14 C17 H17B 109.5 . . ?
H17A C17 H17B 109.5 . . ?
C14 C17 H17C 109.5 . . ?
H17A C17 H17C 109.5 . . ?
H17B C17 H17C 109.5 . . ?
N4 C18 N6 109.4(2) . . ?
N4 C18 C19 111.6(2) . . ?
N6 C18 C19 111.9(2) . . ?
N4 C18 H18 107.9 . . ?
N6 C18 H18 107.9 . . ?
C19 C18 H18 107.9 . . ?
O3 C19 O4' 122.6(3) . . ?
O3 C19 O4 124.2(4) . . ?
O3 C19 C18 125.2(2) . . ?
O4' C19 C18 111.4(3) . . ?
O4 C19 C18 108.0(4) . . ?
C19 O4 C20 120.8(7) . . ?
C23 C20 O4 103.8(8) . . ?
C23 C20 C22 112.2(10) . . ?
O4 C20 C22 107.3(9) . . ?
C23 C20 C21 115.9(10) . . ?
O4 C20 C21 112.6(9) . . ?
C22 C20 C21 104.9(10) . . ?
C20 C21 H21A 109.5 . . ?
C20 C21 H21B 109.5 . . ?
H21A C21 H21B 109.5 . . ?
C20 C21 H21C 109.5 . . ?
H21A C21 H21C 109.5 . . ?
H21B C21 H21C 109.5 . . ?
C20 C22 H22A 109.5 . . ?
C20 C22 H22B 109.5 . . ?
H22A C22 H22B 109.5 . . ?
C20 C22 H22C 109.5 . . ?
H22A C22 H22C 109.5 . . ?
H22B C22 H22C 109.5 . . ?
C20 C23 H23A 109.5 . . ?
C20 C23 H23B 109.5 . . ?
H23A C23 H23B 109.5 . . ?
C20 C23 H23C 109.5 . . ?
H23A C23 H23C 109.5 . . ?
H23B C23 H23C 109.5 . . ?
C19 O4' C20' 121.0(5) . . ?
O4' C20' C21' 111.6(6) . . ?
O4' C20' C23' 101.0(6) . . ?
C21' C20' C23' 112.6(8) . . ?
O4' C20' C22' 108.3(10) . . ?
C21' C20' C22' 117.1(9) . . ?
C23' C20' C22' 104.9(8) . . ?
C20' C21' H21D 109.5 . . ?
C20' C21' H21E 109.5 . . ?
H21D C21' H21E 109.5 . . ?
C20' C21' H21F 109.5 . . ?
H21D C21' H21F 109.5 . . ?
H21E C21' H21F 109.5 . . ?
C20' C22' H22D 109.5 . . ?
C20' C22' H22E 109.5 . . ?
H22D C22' H22E 109.5 . . ?
C20' C22' H22F 109.5 . . ?
H22D C22' H22F 109.5 . . ?
H22E C22' H22F 109.5 . . ?
C20' C23' H23D 109.5 . . ?
C20' C23' H23E 109.5 . . ?
H23D C23' H23E 109.5 . . ?
C20' C23' H23F 109.5 . . ?
H23D C23' H23F 109.5 . . ?
H23E C23' H23F 109.5 . . ?

loop_
_geom_bond_atom_site_label_1
_geom_bond_atom_site_label_2
_geom_bond_distance
_geom_bond_site_symmetry_2
_geom_bond_publ_flag
O1 C13 1.217(3) . ?
O2 C13 1.341(3) . ?
O2 C14 1.474(3) . ?
O3 C19 1.198(3) . ?
N1 C1 1.326(3) . ?
N1 C3 1.375(3) . ?
N1 C4 1.509(3) . ?
N2 C1 1.328(3) . ?
N2 C2 1.380(3) . ?
N2 C8 1.502(3) . ?
N3 N4 1.289(3) . ?
N3 C12 1.366(3) . ?
N4 C18 1.445(3) . ?
N5 N6 1.287(3) . ?
N5 C12 1.369(3) . ?
N6 C18 1.463(3) . ?
C1 H1 0.9400 . ?
C2 C3 1.340(4) . ?
C2 H2 0.9400 . ?
C3 H3 0.9400 . ?
C4 C7' 1.41(2) . ?
C4 C6' 1.462(14) . ?
C4 C5 1.521(5) . ?
C4 C7 1.531(6) . ?
C4 C5' 1.535(16) . ?
C4 C6 1.544(5) . ?
C5 H5A 0.9700 . ?
C5 H5B 0.9700 . ?
C5 H5C 0.9700 . ?
C6 H6A 0.9700 . ?
C6 H6B 0.9700 . ?
C6 H6C 0.9700 . ?
C7 H7A 0.9700 . ?
C7 H7B 0.9700 . ?
C7 H7C 0.9700 . ?
C5' H5'A 0.9700 . ?
C5' H5'B 0.9700 . ?
C5' H5'C 0.9700 . ?
C6' H6'A 0.9700 . ?
C6' H6'B 0.9700 . ?
C6' H6'C 0.9700 . ?
C7' H7'A 0.9700 . ?
C7' H7'B 0.9700 . ?
C7' H7'C 0.9700 . ?
C8 C10 1.418(11) . ?
C8 C9 1.461(7) . ?
C8 C11' 1.519(10) . ?
C8 C11 1.548(6) . ?
C8 C10' 1.575(7) . ?
C8 C9' 1.605(9) . ?
C9 H9A 0.9700 . ?
C9 H9B 0.9700 . ?
C9 H9C 0.9700 . ?
C10 C11 1.956(13) . ?
C10 H10A 0.9700 . ?
C10 H10B 0.9700 . ?
C10 H10C 0.9700 . ?
C11 H11A 0.9700 . ?
C11 H11B 0.9700 . ?
C11 H11C 0.9700 . ?
C9' H9'A 0.9700 . ?
C9' H9'B 0.9700 . ?
C9' H9'C 0.9700 . ?
C10' H10D 0.9700 . ?
C10' H10E 0.9700 . ?
C10' H10F 0.9700 . ?
C11' H11D 0.9700 . ?
C11' H11E 0.9700 . ?
C11' H11F 0.9700 . ?
C12 C13 1.460(3) . ?
C14 C16 1.491(5) . ?
C14 C15 1.502(4) . ?
C14 C17 1.517(4) . ?
C15 H15A 0.9700 . ?
C15 H15B 0.9700 . ?
C15 H15C 0.9700 . ?
C16 H16A 0.9700 . ?
C16 H16B 0.9700 . ?
C16 H16C 0.9700 . ?
C17 H17A 0.9700 . ?
C17 H17B 0.9700 . ?
C17 H17C 0.9700 . ?
C18 C19 1.507(4) . ?
C18 H18 0.9900 . ?
C19 O4' 1.312(5) . ?
C19 O4 1.393(8) . ?
O4 C20 1.481(11) . ?
C20 C23 1.478(15) . ?
C20 C22 1.485(12) . ?
C20 C21 1.497(15) . ?
C21 H21A 0.9700 . ?
C21 H21B 0.9700 . ?
C21 H21C 0.9700 . ?
C22 H22A 0.9700 . ?
C22 H22B 0.9700 . ?
C22 H22C 0.9700 . ?
C23 H23A 0.9700 . ?
C23 H23B 0.9700 . ?
C23 H23C 0.9700 . ?
O4' C20' 1.477(9) . ?
C20' C21' 1.517(12) . ?
C20' C23' 1.527(10) . ?
C20' C22' 1.535(14) . ?
C21' H21D 0.9700 . ?
C21' H21E 0.9700 . ?
C21' H21F 0.9700 . ?
C22' H22D 0.9700 . ?
C22' H22E 0.9700 . ?
C22' H22F 0.9700 . ?
C23' H23D 0.9700 . ?
C23' H23E 0.9700 . ?
C23' H23F 0.9700 . ?

loop_
_geom_hbond_atom_site_label_D
_geom_hbond_atom_site_label_H
_geom_hbond_atom_site_label_A
_geom_hbond_distance_DH
_geom_hbond_distance_HA
_geom_hbond_distance_DA
_geom_hbond_angle_DHA
_geom_hbond_site_symmetry_A
_geom_hbond_publ_flag
C1 H1 O1 0.94 2.21 3.126(3) 163.1 . yes
C2 H2 O3 0.94 2.53 3.368(3) 149.3 3_656 yes
C2 H2 N4 0.94 2.58 3.395(3) 145.4 3_656 yes
C5^a H5C^a N5 0.97 2.62 3.359(6) 133.4 4_565 yes
C6^a H6C^a O1 0.97 2.56 3.489(5) 160.9 . yes
C7'^b H7'B^b O1 0.97 2.55 3.25(2) 129.0 . yes
C15 H15B O1 0.97 2.47 2.988(4) 113.2 . yes
C16 H16C O1 0.97 2.44 2.976(5) 114.7 . yes
C21^a H21C^a O3 0.97 2.43 3.020(14) 118.8 . yes
C22^a H22B^a O3 0.97 2.36 2.946(13) 118.4 . yes
C21'^b H21F^b O3 0.97 2.31 2.875(9) 116.6 . yes
C22'^b H22E^b O3 0.97 2.60 3.102(15) 112.6 . yes

loop_
_geom_torsion_atom_site_label_1
_geom_torsion_atom_site_label_2
_geom_torsion_atom_site_label_3
_geom_torsion_atom_site_label_4
_geom_torsion
_geom_torsion_site_symmetry_1
_geom_torsion_site_symmetry_2
_geom_torsion_site_symmetry_3
_geom_torsion_site_symmetry_4
_geom_torsion_publ_flag
C12 N3 N4 C18 -11.7(3) . . . . ?
C12 N5 N6 C18 12.0(3) . . . . ?
C3 N1 C1 N2 -0.3(3) . . . . ?
C4 N1 C1 N2 178.7(2) . . . . ?
C2 N2 C1 N1 0.6(3) . . . . ?
C8 N2 C1 N1 174.6(2) . . . . ?
C1 N2 C2 C3 -0.6(3) . . . . ?
C8 N2 C2 C3 -174.6(2) . . . . ?
N2 C2 C3 N1 0.5(3) . . . . ?
C1 N1 C3 C2 -0.1(3) . . . . ?
C4 N1 C3 C2 -179.0(2) . . . . ?
C1 N1 C4 C7' -47.0(10) . . . . ?
C3 N1 C4 C7' 131.7(10) . . . . ?
C1 N1 C4 C6' 78.8(9) . . . . ?
C3 N1 C4 C6' -102.5(9) . . . . ?
C1 N1 C4 C5 165.3(3) . . . . ?
C3 N1 C4 C5 -15.9(4) . . . . ?
C1 N1 C4 C7 -69.6(4) . . . . ?
C3 N1 C4 C7 109.1(4) . . . . ?
C1 N1 C4 C5' -160.5(7) . . . . ?
C3 N1 C4 C5' 18.2(8) . . . . ?
C1 N1 C4 C6 47.8(4) . . . . ?
C3 N1 C4 C6 -133.5(3) . . . . ?
C1 N2 C8 C10 11.9(6) . . . . ?
C2 N2 C8 C10 -175.3(5) . . . . ?
C1 N2 C8 C9 163.3(4) . . . . ?
C2 N2 C8 C9 -23.8(5) . . . . ?
C1 N2 C8 C11' -118.8(6) . . . . ?
C2 N2 C8 C11' 54.1(6) . . . . ?
C1 N2 C8 C11 -76.5(4) . . . . ?
C2 N2 C8 C11 96.4(4) . . . . ?
C1 N2 C8 C10' 39.1(4) . . . . ?
C2 N2 C8 C10' -148.0(4) . . . . ?
C1 N2 C8 C9' 130.1(5) . . . . ?
C2 N2 C8 C9' -57.0(5) . . . . ?
C9 C8 C10 C11 110.3(6) . . . . ?
N2 C8 C10 C11 -104.4(4) . . . . ?
C9 C8 C11 C10 -128.3(6) . . . . ?
N2 C8 C11 C10 111.2(5) . . . . ?
N4 N3 C12 N5 -34.8(3) . . . . ?
N4 N3 C12 C13 172.8(2) . . . . ?
N6 N5 C12 N3 34.4(3) . . . . ?
N6 N5 C12 C13 -174.2(2) . . . . ?
C14 O2 C13 O1 -9.3(4) . . . . ?
C14 O2 C13 C12 168.6(2) . . . . ?
N3 C12 C13 O1 -11.7(4) . . . . ?
N5 C12 C13 O1 -163.5(2) . . . . ?
N3 C12 C13 O2 170.4(2) . . . . ?
N5 C12 C13 O2 18.6(3) . . . . ?
C13 O2 C14 C16 66.9(3) . . . . ?
C13 O2 C14 C15 -59.1(3) . . . . ?
C13 O2 C14 C17 -175.6(3) . . . . ?
N3 N4 C18 N6 56.6(3) . . . . ?
N3 N4 C18 C19 -179.0(2) . . . . ?
N5 N6 C18 N4 -56.9(3) . . . . ?
N5 N6 C18 C19 178.9(2) . . . . ?
N4 C18 C19 O3 -2.3(4) . . . . ?
N6 C18 C19 O3 120.7(3) . . . . ?
N4 C18 C19 O4' 167.2(3) . . . . ?
N6 C18 C19 O4' -69.8(3) . . . . ?
N4 C18 C19 O4 -164.5(4) . . . . ?
N6 C18 C19 O4 -41.5(4) . . . . ?
O3 C19 O4 C20 25.4(9) . . . . ?
C18 C19 O4 C20 -172.2(6) . . . . ?
C19 O4 C20 C23 172.0(8) . . . . ?
C19 O4 C20 C22 -69.0(11) . . . . ?
C19 O4 C20 C21 45.9(11) . . . . ?
O3 C19 O4' C20' -13.6(7) . . . . ?
C18 C19 O4' C20' 176.6(5) . . . . ?
C19 O4' C20' C21' 63.1(8) . . . . ?
C19 O4' C20' C23' -177.1(5) . . . . ?
C19 O4' C20' C22' -67.2(9) . . . . ?
